data_4328136
loop_
_publ_author_name
'Ana M. Garc\'ia-Deibe'
'Jes\'us Sanmart\'in-Matalobos'
'Concepci\'on Gonz\'alez-Bello'
'Emilio Lence'
'Cristina Portela-Garc\'ia'
'Luis Mart\'inez-Rodr\'iguez'
'Matilde Fondo'

_publ_section_title
;
 Metal-Assisted Ring-Closing/Opening Process of a Chiral
 Tetrahydroquinazoline
;
_journal_name_full 'Inorganic Chemistry'
_journal_page_first 1278
_journal_page_last 1293
_journal_paper_doi 10.1021/ic2017038
_journal_volume 51
_journal_year 2012
_chemical_formula_moiety 'C24 H19  N3 O3 Pd S, C H2 Cl2'
_chemical_formula_sum 'C25 H21 Cl2 N3 O3 Pd S'
_chemical_formula_weight 620.81
_chemical_name_systematic
; 
 ? 
;
_space_group_IT_number 61
_symmetry_cell_setting orthorhombic
_symmetry_space_group_name_Hall '-P 2ac 2ab'
_symmetry_space_group_name_H-M 'P b c a'
_atom_sites_solution_hydrogens geom
_atom_sites_solution_primary direct
_atom_sites_solution_secondary difmap
_audit_creation_method SHELXL-97
_cell_angle_alpha 90.00
_cell_angle_beta 90.00
_cell_angle_gamma 90.00
_cell_formula_units_Z 8
_cell_length_a 9.6380(4)
_cell_length_b 19.9218(7)
_cell_length_c 25.9126(9)
_cell_measurement_reflns_used 2731
_cell_measurement_temperature 100(2)
_cell_measurement_theta_max 17.796
_cell_measurement_theta_min 2.1905
_cell_volume 4975.4(3)
_computing_cell_refinement 'BRUKER APEX2(Bruker, 2010)'
_computing_data_collection 'BRUKER APEX2(Bruker, 2010)'
_computing_structure_refinement 'SHELXL-97 (Sheldrick, 1997)'
_computing_structure_solution 'SHELXS-97 (Sheldrick, 1990)'
_diffrn_ambient_temperature 100(2)
_diffrn_measured_fraction_theta_full 1.000
_diffrn_measured_fraction_theta_max 1.000
_diffrn_measurement_device_type 'Bruker X8 Kappa APEXII'
_diffrn_measurement_method 'omega nad phi scans'
_diffrn_radiation_monochromator graphite
_diffrn_radiation_source 'fine-focus sealed tube'
_diffrn_radiation_type MoK\a
_diffrn_radiation_wavelength 0.71073
_diffrn_reflns_av_R_equivalents 0.0815
_diffrn_reflns_av_sigmaI/netI 0.1043
_diffrn_reflns_limit_h_max 11
_diffrn_reflns_limit_h_min 0
_diffrn_reflns_limit_k_max 24
_diffrn_reflns_limit_k_min 0
_diffrn_reflns_limit_l_max 31
_diffrn_reflns_limit_l_min 0
_diffrn_reflns_number 109274
_diffrn_reflns_theta_full 25.35
_diffrn_reflns_theta_max 25.35
_diffrn_reflns_theta_min 1.57
_exptl_absorpt_coefficient_mu 1.078
_exptl_absorpt_correction_T_max 1.0000
_exptl_absorpt_correction_T_min 0.8458
_exptl_absorpt_correction_type multi-scan
_exptl_absorpt_process_details 'SADABS (Bruker 2008)'
_exptl_crystal_colour brown
_exptl_crystal_density_diffrn 1.658
_exptl_crystal_description needle
_exptl_crystal_F_000 2496
_exptl_crystal_size_max 0.34
_exptl_crystal_size_mid 0.08
_exptl_crystal_size_min 0.01
_refine_diff_density_max 0.708
_refine_diff_density_min -0.960
_refine_diff_density_rms 0.148
_refine_ls_extinction_method none
_refine_ls_goodness_of_fit_ref 1.018
_refine_ls_hydrogen_treatment constr
_refine_ls_matrix_type full
_refine_ls_number_parameters 317
_refine_ls_number_reflns 4556
_refine_ls_number_restraints 0
_refine_ls_restrained_S_all 1.018
_refine_ls_R_factor_all 0.1306
_refine_ls_R_factor_gt 0.0549
_refine_ls_shift/su_max 0.000
_refine_ls_shift/su_mean 0.000
_refine_ls_structure_factor_coef Fsqd
_refine_ls_weighting_details 'calc w=1/[\s^2^(Fo^2^)+(0.0441P)^2^+9.9668P] where P=(Fo^2^+2Fc^2^)/3'
_refine_ls_weighting_scheme calc
_refine_ls_wR_factor_gt 0.0952
_refine_ls_wR_factor_ref 0.1241
_reflns_number_gt 2586
_reflns_number_total 4556
_reflns_threshold_expression >2sigma(I)
_cod_data_source_file ic2017038_si_001_4.cif
_cod_data_source_block Pd(Li).CH2Cl2
_cod_original_cell_volume 4975.5
_cod_database_code 4328136

loop_
_symmetry_equiv_pos_as_xyz
'x, y, z'
'-x+1/2, -y, z+1/2'
'x+1/2, -y+1/2, -z'
'-x, y+1/2, -z+1/2'
'-x, -y, -z'
'x-1/2, y, -z-1/2'
'-x-1/2, y-1/2, z'
'x, -y-1/2, z-1/2'

loop_
_atom_site_label
_atom_site_type_symbol
_atom_site_fract_x
_atom_site_fract_y
_atom_site_fract_z
_atom_site_U_iso_or_equiv
_atom_site_adp_type
_atom_site_occupancy
_atom_site_symmetry_multiplicity
_atom_site_calc_flag
_atom_site_refinement_flags
Pd1 Pd 0.58417(5) 0.14172(3) 0.21229(2) 0.01777(15) Uani 1 1 d .
O1 O 0.4240(5) 0.2079(2) 0.19463(16) 0.0199(11) Uani 1 1 d .
N1 N 0.5540(5) 0.1795(3) 0.2799(2) 0.0181(13) Uani 1 1 d .
N2 N 0.7301(6) 0.0911(2) 0.2530(2) 0.0193(14) Uani 1 1 d .
N3 N 0.6370(5) 0.0973(3) 0.1456(2) 0.0199(13) Uani 1 1 d .
C2 C 0.6369(7) 0.1591(3) 0.3181(3) 0.0177(16) Uani 1 1 d .
C3 C 0.6216(7) 0.1901(3) 0.3674(3) 0.0216(17) Uani 1 1 d .
H3 H 0.6783 0.1773 0.3957 0.026 Uiso 1 1 calc R
C4 C 0.5213(7) 0.2397(4) 0.3727(3) 0.0229(17) Uani 1 1 d .
H4 H 0.5087 0.2600 0.4056 0.027 Uiso 1 1 calc R
C4A C 0.4375(7) 0.2612(3) 0.3315(3) 0.0214(17) Uani 1 1 d .
C5 C 0.3352(8) 0.3118(3) 0.3313(3) 0.0267(18) Uani 1 1 d .
H5 H 0.3150 0.3362 0.3620 0.032 Uiso 1 1 calc R
C6 C 0.2646(7) 0.3255(3) 0.2861(3) 0.0270(17) Uani 1 1 d .
H6 H 0.1942 0.3588 0.2871 0.032 Uiso 1 1 calc R
C7 C 0.2904(7) 0.2934(3) 0.2388(3) 0.0254(18) Uani 1 1 d .
H7 H 0.2405 0.3059 0.2087 0.030 Uiso 1 1 calc R
C8 C 0.3897(6) 0.2431(3) 0.2368(3) 0.0203(17) Uani 1 1 d .
C8A C 0.4593(6) 0.2287(3) 0.2841(3) 0.0172(15) Uani 1 1 d .
C9 C 0.7328(7) 0.1087(3) 0.3015(2) 0.0216(16) Uani 1 1 d .
H9 H 0.7961 0.0886 0.3251 0.026 Uiso 1 1 calc R
C9A C 0.8243(7) 0.0423(3) 0.2330(3) 0.0203(17) Uani 1 1 d .
C10 C 0.8931(7) -0.0019(3) 0.2667(3) 0.0219(17) Uani 1 1 d .
H10 H 0.8727 -0.0017 0.3026 0.026 Uiso 1 1 calc R
C11 C 0.9915(8) -0.0461(3) 0.2468(3) 0.0287(19) Uani 1 1 d .
H11 H 1.0397 -0.0756 0.2694 0.034 Uiso 1 1 calc R
C12 C 1.0193(8) -0.0473(4) 0.1952(3) 0.036(2) Uani 1 1 d .
H12 H 1.0869 -0.0774 0.1819 0.043 Uiso 1 1 calc R
C13 C 0.9493(7) -0.0050(4) 0.1625(3) 0.0300(19) Uani 1 1 d .
H13 H 0.9689 -0.0070 0.1266 0.036 Uiso 1 1 calc R
C13A C 0.8504(7) 0.0409(3) 0.1800(3) 0.0215(17) Uani 1 1 d .
C14 C 0.7890(7) 0.0877(3) 0.1404(3) 0.0232(17) Uani 1 1 d .
H14A H 0.8351 0.1319 0.1433 0.028 Uiso 1 1 calc R
H14B H 0.8090 0.0698 0.1056 0.028 Uiso 1 1 calc R
S1 S 0.55839(18) 0.10941(10) 0.09206(7) 0.0239(4) Uani 1 1 d .
O2 O 0.4111(5) 0.1118(2) 0.10322(17) 0.0263(11) Uani 1 1 d .
O3 O 0.6026(5) 0.0606(2) 0.05421(17) 0.0275(12) Uani 1 1 d .
C15 C 0.6058(7) 0.1893(3) 0.0678(3) 0.0224(17) Uani 1 1 d .
C16 C 0.5404(7) 0.2460(4) 0.0864(3) 0.0288(19) Uani 1 1 d .
H16 H 0.4665 0.2420 0.1105 0.035 Uiso 1 1 calc R
C17 C 0.5831(8) 0.3087(4) 0.0699(3) 0.0304(18) Uani 1 1 d .
H17 H 0.5366 0.3475 0.0823 0.037 Uiso 1 1 calc R
C18 C 0.6930(8) 0.3161(4) 0.0352(3) 0.0281(19) Uani 1 1 d .
C18A C 0.7417(10) 0.3846(4) 0.0190(3) 0.053(3) Uani 1 1 d .
H18A H 0.8269 0.3803 -0.0014 0.080 Uiso 1 1 calc R
H18B H 0.7602 0.4120 0.0496 0.080 Uiso 1 1 calc R
H18C H 0.6697 0.4062 -0.0020 0.080 Uiso 1 1 calc R
C19 C 0.7568(9) 0.2586(4) 0.0175(3) 0.038(2) Uani 1 1 d .
H19 H 0.8307 0.2626 -0.0066 0.045 Uiso 1 1 calc R
C20 C 0.7168(8) 0.1957(4) 0.0335(3) 0.032(2) Uani 1 1 d .
H20 H 0.7643 0.1570 0.0213 0.039 Uiso 1 1 calc R
C1S C 0.3115(8) -0.0362(4) 0.0601(3) 0.034(2) Uani 1 1 d .
H1S1 H 0.3742 -0.0412 0.0301 0.041 Uiso 1 1 calc R
H1S2 H 0.3270 0.0088 0.0752 0.041 Uiso 1 1 calc R
Cl1 Cl 0.1373(2) -0.04278(11) 0.03914(9) 0.0489(6) Uani 1 1 d .
Cl2 Cl 0.3515(3) -0.09734(12) 0.10608(9) 0.0712(8) Uani 1 1 d .

loop_
_atom_site_aniso_label
_atom_site_aniso_U_11
_atom_site_aniso_U_22
_atom_site_aniso_U_33
_atom_site_aniso_U_23
_atom_site_aniso_U_13
_atom_site_aniso_U_12
Pd1 0.0121(2) 0.0239(3) 0.0174(3) -0.0017(3) 0.0002(3) -0.0006(3)
O1 0.015(2) 0.028(3) 0.017(2) 0.005(2) -0.002(2) 0.002(2)
N1 0.019(3) 0.016(3) 0.019(3) 0.000(3) 0.002(3) -0.007(3)
N2 0.014(3) 0.021(3) 0.022(3) -0.002(3) 0.002(3) 0.000(3)
N3 0.012(3) 0.027(3) 0.021(3) -0.007(3) 0.002(3) -0.001(3)
C2 0.015(4) 0.023(4) 0.015(4) 0.002(3) 0.004(3) -0.011(3)
C3 0.017(4) 0.025(4) 0.022(4) -0.008(3) 0.000(3) -0.008(3)
C4 0.020(4) 0.029(4) 0.020(4) -0.009(3) 0.007(3) -0.010(3)
C4A 0.016(4) 0.024(4) 0.024(4) -0.001(3) 0.006(3) -0.009(3)
C5 0.030(5) 0.026(4) 0.024(4) -0.005(4) 0.006(4) -0.002(4)
C6 0.016(4) 0.022(4) 0.043(5) 0.001(4) 0.004(4) 0.004(3)
C7 0.017(4) 0.026(4) 0.034(5) 0.005(4) 0.001(3) -0.001(3)
C8 0.011(4) 0.029(4) 0.022(4) -0.002(3) 0.009(3) -0.006(3)
C8A 0.009(3) 0.023(4) 0.020(4) 0.003(3) 0.007(3) -0.005(3)
C9 0.009(4) 0.032(4) 0.024(4) -0.002(4) -0.004(3) -0.003(3)
C9A 0.010(4) 0.018(4) 0.032(4) -0.004(3) 0.006(3) -0.005(3)
C10 0.014(4) 0.023(4) 0.028(4) -0.003(3) -0.002(3) 0.002(3)
C11 0.019(4) 0.025(4) 0.042(5) -0.001(4) -0.008(4) 0.002(4)
C12 0.027(5) 0.028(5) 0.053(6) -0.011(4) 0.004(4) 0.000(4)
C13 0.020(5) 0.036(5) 0.034(5) -0.010(4) 0.004(4) -0.003(4)
C13A 0.012(4) 0.023(4) 0.030(5) -0.009(3) 0.000(3) -0.006(3)
C14 0.020(4) 0.027(4) 0.022(4) -0.005(3) 0.007(3) -0.003(3)
S1 0.0208(11) 0.0318(10) 0.0191(10) -0.0032(8) 0.0022(8) -0.0041(9)
O2 0.017(3) 0.043(3) 0.020(3) -0.004(2) 0.001(2) -0.005(3)
O3 0.024(3) 0.033(3) 0.025(3) -0.011(2) 0.005(2) -0.004(2)
C15 0.023(4) 0.028(4) 0.016(4) -0.005(3) -0.006(3) -0.001(4)
C16 0.019(4) 0.043(5) 0.024(5) 0.000(4) -0.003(3) -0.003(4)
C17 0.030(4) 0.037(5) 0.024(4) 0.003(3) -0.004(4) 0.006(4)
C18 0.029(5) 0.037(5) 0.018(4) 0.012(4) -0.002(4) -0.004(4)
C18A 0.073(7) 0.046(5) 0.041(5) 0.009(5) 0.021(5) -0.011(5)
C19 0.036(5) 0.050(6) 0.027(5) 0.002(4) 0.015(4) -0.013(5)
C20 0.024(5) 0.045(5) 0.027(5) -0.001(4) 0.003(4) -0.004(4)
C1S 0.036(5) 0.038(5) 0.029(5) 0.003(4) -0.002(4) -0.006(4)
Cl1 0.0373(13) 0.0530(14) 0.0564(15) -0.0107(12) 0.0169(11) -0.0109(11)
Cl2 0.117(2) 0.0550(16) 0.0411(14) 0.0090(12) 0.0063(15) 0.0243(16)

loop_
_atom_type_symbol
_atom_type_description
_atom_type_scat_dispersion_real
_atom_type_scat_dispersion_imag
_atom_type_scat_source
C C 0.0033 0.0016 'International Tables Vol C Tables 4.2.6.8 and 6.1.1.4'
H H 0.0000 0.0000 'International Tables Vol C Tables 4.2.6.8 and 6.1.1.4'
N N 0.0061 0.0033 'International Tables Vol C Tables 4.2.6.8 and 6.1.1.4'
O O 0.0106 0.0060 'International Tables Vol C Tables 4.2.6.8 and 6.1.1.4'
S S 0.1246 0.1234 'International Tables Vol C Tables 4.2.6.8 and 6.1.1.4'
Pd Pd -0.9988 1.0072 'International Tables Vol C Tables 4.2.6.8 and 6.1.1.4'
Cl Cl 0.1484 0.1585 'International Tables Vol C Tables 4.2.6.8 and 6.1.1.4'

loop_
_geom_angle_atom_site_label_1
_geom_angle_atom_site_label_2
_geom_angle_atom_site_label_3
_geom_angle
N1 Pd1 N3 172.9(2)
N1 Pd1 N2 80.0(2)
N3 Pd1 N2 93.0(2)
N1 Pd1 O1 80.8(2)
N3 Pd1 O1 106.2(2)
N2 Pd1 O1 160.79(19)
C8 O1 Pd1 109.5(4)
C2 N1 C8A 124.7(6)
C2 N1 Pd1 117.6(4)
C8A N1 Pd1 117.4(5)
C9 N2 C9A 121.3(6)
C9 N2 Pd1 112.4(4)
C9A N2 Pd1 126.3(4)
C14 N3 S1 114.1(4)
C14 N3 Pd1 112.7(4)
S1 N3 Pd1 124.0(3)
N1 C2 C3 118.0(6)
N1 C2 C9 112.2(6)
C3 C2 C9 129.7(6)
C4 C3 C2 117.9(7)
C4 C3 H3 121.1
C2 C3 H3 121.1
C3 C4 C4A 122.8(7)
C3 C4 H4 118.6
C4A C4 H4 118.6
C4 C4A C8A 115.9(6)
C4 C4A C5 128.5(7)
C8A C4A C5 115.6(6)
C6 C5 C4A 119.2(7)
C6 C5 H5 120.4
C4A C5 H5 120.4
C5 C6 C7 124.2(7)
C5 C6 H6 117.9
C7 C6 H6 117.9
C8 C7 C6 119.0(7)
C8 C7 H7 120.5
C6 C7 H7 120.5
O1 C8 C7 125.4(6)
O1 C8 C8A 118.7(6)
C7 C8 C8A 115.9(6)
N1 C8A C4A 120.6(6)
N1 C8A C8 113.4(6)
C4A C8A C8 126.0(6)
N2 C9 C2 117.6(6)
N2 C9 H9 121.2
C2 C9 H9 121.2
C13A C9A C10 120.9(6)
C13A C9A N2 118.9(6)
C10 C9A N2 120.1(6)
C11 C10 C9A 119.2(7)
C11 C10 H10 120.4
C9A C10 H10 120.4
C12 C11 C10 120.5(7)
C12 C11 H11 119.7
C10 C11 H11 119.7
C11 C12 C13 119.9(7)
C11 C12 H12 120.1
C13 C12 H12 120.1
C12 C13 C13A 122.4(7)
C12 C13 H13 118.8
C13A C13 H13 118.8
C9A C13A C13 117.1(7)
C9A C13A C14 126.0(6)
C13 C13A C14 116.8(6)
N3 C14 C13A 113.9(6)
N3 C14 H14A 108.8
C13A C14 H14A 108.8
N3 C14 H14B 108.8
C13A C14 H14B 108.8
H14A C14 H14B 107.7
O3 S1 O2 116.5(3)
O3 S1 N3 110.3(3)
O2 S1 N3 107.2(3)
O3 S1 C15 106.8(3)
O2 S1 C15 107.1(3)
N3 S1 C15 108.8(3)
C16 C15 C20 119.8(7)
C16 C15 S1 119.6(6)
C20 C15 S1 120.4(6)
C15 C16 C17 119.7(7)
C15 C16 H16 120.2
C17 C16 H16 120.2
C16 C17 C18 121.3(7)
C16 C17 H17 119.3
C18 C17 H17 119.3
C19 C18 C17 117.8(7)
C19 C18 C18A 121.4(7)
C17 C18 C18A 120.8(7)
C18 C18A H18A 109.5
C18 C18A H18B 109.5
H18A C18A H18B 109.5
C18 C18A H18C 109.5
H18A C18A H18C 109.5
H18B C18A H18C 109.5
C20 C19 C18 122.1(7)
C20 C19 H19 119.0
C18 C19 H19 119.0
C19 C20 C15 119.4(7)
C19 C20 H20 120.3
C15 C20 H20 120.3
Cl2 C1S Cl1 111.6(4)
Cl2 C1S H1S1 109.3
Cl1 C1S H1S1 109.3
Cl2 C1S H1S2 109.3
Cl1 C1S H1S2 109.3
H1S1 C1S H1S2 108.0

loop_
_geom_bond_atom_site_label_1
_geom_bond_atom_site_label_2
_geom_bond_distance
Pd1 N1 1.929(5)
Pd1 N3 2.007(5)
Pd1 N2 2.027(5)
Pd1 O1 2.082(4)
O1 C8 1.339(8)
N1 C2 1.336(8)
N1 C8A 1.343(8)
N2 C9 1.305(8)
N2 C9A 1.428(8)
N3 C14 1.483(8)
N3 S1 1.600(6)
C2 C3 1.428(9)
C2 C9 1.431(9)
C3 C4 1.389(9)
C3 H3 0.9500
C4 C4A 1.406(9)
C4 H4 0.9500
C4A C8A 1.406(9)
C4A C5 1.410(9)
C5 C6 1.382(9)
C5 H5 0.9500
C6 C7 1.405(9)
C6 H6 0.9500
C7 C8 1.387(9)
C7 H7 0.9500
C8 C8A 1.425(9)
C9 H9 0.9500
C9A C13A 1.397(9)
C9A C10 1.406(9)
C10 C11 1.393(9)
C10 H10 0.9500
C11 C12 1.364(11)
C11 H11 0.9500
C12 C13 1.373(10)
C12 H12 0.9500
C13 C13A 1.398(9)
C13 H13 0.9500
C13A C14 1.507(9)
C14 H14A 0.9900
C14 H14B 0.9900
S1 O3 1.446(5)
S1 O2 1.450(5)
S1 C15 1.770(7)
C15 C16 1.381(10)
C15 C20 1.398(10)
C16 C17 1.382(10)
C16 H16 0.9500
C17 C18 1.396(10)
C17 H17 0.9500
C18 C19 1.378(10)
C18 C18A 1.505(10)
C18A H18A 0.9800
C18A H18B 0.9800
C18A H18C 0.9800
C19 C20 1.375(10)
C19 H19 0.9500
C20 H20 0.9500
C1S Cl2 1.746(7)
C1S Cl1 1.770(8)
C1S H1S1 0.9900
C1S H1S2 0.9900

loop_
_geom_torsion_atom_site_label_1
_geom_torsion_atom_site_label_2
_geom_torsion_atom_site_label_3
_geom_torsion_atom_site_label_4
_geom_torsion
N1 Pd1 O1 C8 3.0(4)
N3 Pd1 O1 C8 -175.6(4)
N2 Pd1 O1 C8 1.8(8)
N2 Pd1 N1 C2 2.0(4)
O1 Pd1 N1 C2 -177.6(5)
N2 Pd1 N1 C8A 176.4(5)
O1 Pd1 N1 C8A -3.3(4)
N1 Pd1 N2 C9 -0.9(4)
N3 Pd1 N2 C9 177.8(5)
O1 Pd1 N2 C9 0.2(9)
N1 Pd1 N2 C9A -179.7(5)
N3 Pd1 N2 C9A -0.9(5)
O1 Pd1 N2 C9A -178.5(5)
N2 Pd1 N3 C14 -38.4(5)
O1 Pd1 N3 C14 140.8(4)
N2 Pd1 N3 S1 176.9(4)
O1 Pd1 N3 S1 -4.0(4)
C8A N1 C2 C3 2.0(9)
Pd1 N1 C2 C3 175.8(4)
C8A N1 C2 C9 -176.6(6)
Pd1 N1 C2 C9 -2.7(7)
N1 C2 C3 C4 0.0(9)
C9 C2 C3 C4 178.3(6)
C2 C3 C4 C4A -1.4(10)
C3 C4 C4A C8A 1.0(9)
C3 C4 C4A C5 -178.2(7)
C4 C4A C5 C6 179.6(7)
C8A C4A C5 C6 0.3(9)
C4A C5 C6 C7 -1.9(11)
C5 C6 C7 C8 2.0(11)
Pd1 O1 C8 C7 177.7(5)
Pd1 O1 C8 C8A -2.4(7)
C6 C7 C8 O1 179.4(6)
C6 C7 C8 C8A -0.5(9)
C2 N1 C8A C4A -2.5(9)
Pd1 N1 C8A C4A -176.3(5)
C2 N1 C8A C8 176.8(6)
Pd1 N1 C8A C8 2.9(7)
C4 C4A C8A N1 0.9(9)
C5 C4A C8A N1 -179.8(6)
C4 C4A C8A C8 -178.2(6)
C5 C4A C8A C8 1.1(10)
O1 C8 C8A N1 -0.1(8)
C7 C8 C8A N1 179.9(5)
O1 C8 C8A C4A 179.1(6)
C7 C8 C8A C4A -1.0(10)
C9A N2 C9 C2 178.5(6)
Pd1 N2 C9 C2 -0.3(7)
N1 C2 C9 N2 1.9(9)
C3 C2 C9 N2 -176.4(6)
C9 N2 C9A C13A -158.9(6)
Pd1 N2 C9A C13A 19.8(8)
C9 N2 C9A C10 18.8(9)
Pd1 N2 C9A C10 -162.5(5)
C13A C9A C10 C11 2.0(10)
N2 C9A C10 C11 -175.7(6)
C9A C10 C11 C12 -1.1(10)
C10 C11 C12 C13 -0.3(11)
C11 C12 C13 C13A 1.0(11)
C10 C9A C13A C13 -1.4(10)
N2 C9A C13A C13 176.3(6)
C10 C9A C13A C14 -176.8(6)
N2 C9A C13A C14 0.9(10)
C12 C13 C13A C9A -0.1(10)
C12 C13 C13A C14 175.8(7)
S1 N3 C14 C13A -147.7(5)
Pd1 N3 C14 C13A 64.0(7)
C9A C13A C14 N3 -46.7(9)
C13 C13A C14 N3 137.8(6)
C14 N3 S1 O3 47.3(6)
Pd1 N3 S1 O3 -168.4(3)
C14 N3 S1 O2 175.0(5)
Pd1 N3 S1 O2 -40.7(4)
C14 N3 S1 C15 -69.5(5)
Pd1 N3 S1 C15 74.8(4)
O3 S1 C15 C16 159.5(5)
O2 S1 C15 C16 34.0(6)
N3 S1 C15 C16 -81.5(6)
O3 S1 C15 C20 -26.1(7)
O2 S1 C15 C20 -151.6(6)
N3 S1 C15 C20 92.9(6)
C20 C15 C16 C17 1.6(10)
S1 C15 C16 C17 176.1(5)
C15 C16 C17 C18 -1.1(11)
C16 C17 C18 C19 0.9(11)
C16 C17 C18 C18A -177.9(7)
C17 C18 C19 C20 -1.2(12)
C18A C18 C19 C20 177.5(8)
C18 C19 C20 C15 1.7(12)
C16 C15 C20 C19 -1.9(11)
S1 C15 C20 C19 -176.3(6)
